data_7101971
loop_
_publ_author_name
'Garc\'ia-\'Alvarez, Joaqu\'in'
'Hevia, Eva'
'Kennedy, Alan R.'
'Klett, Jan'
'Mulvey, Robert E.'

_publ_section_title
;
 Lewis base stabilized lithium TMP-aluminates: an unexpected fragmentation
 and capture reaction involving cyclic ether 1,4-dioxane
;
_journal_coden_ASTM CHCOFS
_journal_issue 23
_journal_name_full
;
 Chemical Communications (Cambridge, United Kingdom)
;
_journal_page_first 2402
_journal_page_last 2404
_journal_paper_doi 10.1039/b700785j
_journal_year 2007
_chemical_formula_sum 'C30 H64 Al Li N2'
_chemical_formula_weight 486.75
_space_group_IT_number 4
_symmetry_cell_setting monoclinic
_symmetry_space_group_name_Hall 'P 2yb'
_symmetry_space_group_name_H-M 'P 1 21 1'
_atom_sites_solution_hydrogens geom
_atom_sites_solution_primary direct
_atom_sites_solution_secondary difmap
_audit_creation_method SHELXL-97
_cell_angle_alpha 90.00
_cell_angle_beta 105.995(2)
_cell_angle_gamma 90.00
_cell_formula_units_Z 2
_cell_length_a 8.5631(2)
_cell_length_b 18.6410(5)
_cell_length_c 10.6743(3)
_cell_measurement_reflns_used 3841
_cell_measurement_temperature 200(2)
_cell_measurement_theta_max 27.48
_cell_measurement_theta_min 1.00
_cell_volume 1637.92(7)
_computing_data_collection 'Denzo & Collect'
_computing_structure_refinement 'SHELXL-97 (Sheldrick, 1997)'
_diffrn_ambient_temperature 200(2)
_diffrn_measured_fraction_theta_full 0.996
_diffrn_measured_fraction_theta_max 0.996
_diffrn_measurement_device_type 'Nonius Kappa CCD'
_diffrn_measurement_method 'omega and phi scans'
_diffrn_radiation_monochromator graphite
_diffrn_radiation_source 'fine-focus sealed tube'
_diffrn_radiation_type MoK\a
_diffrn_radiation_wavelength 0.71073
_diffrn_reflns_av_R_equivalents 0.050
_diffrn_reflns_av_sigmaI/netI 0.0520
_diffrn_reflns_limit_h_max 11
_diffrn_reflns_limit_h_min -11
_diffrn_reflns_limit_k_max 24
_diffrn_reflns_limit_k_min -24
_diffrn_reflns_limit_l_max 13
_diffrn_reflns_limit_l_min -13
_diffrn_reflns_number 23836
_diffrn_reflns_theta_full 27.49
_diffrn_reflns_theta_max 27.49
_diffrn_reflns_theta_min 1.98
_diffrn_standards_decay_% 0
_diffrn_standards_number 0
_exptl_absorpt_coefficient_mu 0.080
_exptl_absorpt_correction_type none
_exptl_crystal_colour colourless
_exptl_crystal_density_diffrn 0.987
_exptl_crystal_density_method 'not measured'
_exptl_crystal_description chunk
_exptl_crystal_F_000 548
_exptl_crystal_size_max 0.40
_exptl_crystal_size_mid 0.35
_exptl_crystal_size_min 0.30
_refine_diff_density_max 0.302
_refine_diff_density_min -0.163
_refine_diff_density_rms 0.036
_refine_ls_abs_structure_details 'Flack H D (1983), Acta Cryst. A39, 876-881'
_refine_ls_abs_structure_Flack 0.04(17)
_refine_ls_extinction_method none
_refine_ls_goodness_of_fit_ref 1.041
_refine_ls_hydrogen_treatment mixed
_refine_ls_matrix_type full
_refine_ls_number_parameters 361
_refine_ls_number_reflns 7415
_refine_ls_number_restraints 1
_refine_ls_restrained_S_all 1.041
_refine_ls_R_factor_all 0.0912
_refine_ls_R_factor_gt 0.0559
_refine_ls_shift/su_max 0.000
_refine_ls_shift/su_mean 0.000
_refine_ls_structure_factor_coef Fsqd
_refine_ls_weighting_details 'calc w=1/[\s^2^(Fo^2^)+(0.0526P)^2^+0.4850P] where P=(Fo^2^+2Fc^2^)/3'
_refine_ls_weighting_scheme calc
_refine_ls_wR_factor_gt 0.1144
_refine_ls_wR_factor_ref 0.1321
_reflns_number_gt 5436
_reflns_number_total 7415
_reflns_threshold_expression I>2\s(I)
_cod_data_source_file b700785j.txt
_cod_data_source_block grem245
_cod_original_sg_symbol_H-M P21
_cod_database_code 7101971

loop_
_symmetry_equiv_pos_as_xyz
'x, y, z'
'-x, y+1/2, -z'

loop_
_atom_site_label
_atom_site_type_symbol
_atom_site_fract_x
_atom_site_fract_y
_atom_site_fract_z
_atom_site_U_iso_or_equiv
_atom_site_adp_type
_atom_site_occupancy
_atom_site_symmetry_multiplicity
_atom_site_calc_flag
_atom_site_refinement_flags
Al1 Al 0.26635(8) 0.16306(4) 1.02450(6) 0.03519(16) Uani 1 1 d .
Li1 Li 0.2748(5) 0.0888(2) 0.7944(4) 0.0413(9) Uani 1 1 d .
N1 N 0.3017(2) 0.19425(10) 0.85564(18) 0.0350(4) Uani 1 1 d .
N2 N 0.2616(2) -0.01088(12) 0.6879(2) 0.0421(5) Uani 1 1 d .
C1 C 0.2067(3) 0.05791(14) 0.9821(3) 0.0421(6) Uani 1 1 d .
C2 C -0.0485(4) 0.0087(2) 1.0311(5) 0.0857(12) Uani 1 1 d .
H2A H -0.0779 -0.0198 0.9508 0.129 Uiso 1 1 calc R
H2B H -0.0970 0.0565 1.0136 0.129 Uiso 1 1 calc R
H2C H -0.0891 -0.0151 1.0978 0.129 Uiso 1 1 calc R
C3 C 0.1353(3) 0.01544(15) 1.0792(3) 0.0507(7) Uani 1 1 d .
H3 H 0.1623 0.0424 1.1635 0.061 Uiso 1 1 calc R
C4 C 0.2048(4) -0.0592(2) 1.1069(4) 0.0892(12) Uani 1 1 d .
H4A H 0.1577 -0.0828 1.1700 0.134 Uiso 1 1 calc R
H4B H 0.3230 -0.0562 1.1427 0.134 Uiso 1 1 calc R
H4C H 0.1789 -0.0870 1.0258 0.134 Uiso 1 1 calc R
C5 C 0.4620(3) 0.17548(16) 1.1810(2) 0.0447(6) Uani 1 1 d .
C6 C 0.5934(4) 0.05524(18) 1.2510(3) 0.0694(9) Uani 1 1 d .
H6A H 0.5273 0.0338 1.1698 0.104 Uiso 1 1 calc R
H6B H 0.6144 0.0194 1.3207 0.104 Uiso 1 1 calc R
H6C H 0.6968 0.0718 1.2387 0.104 Uiso 1 1 calc R
C7 C 0.5029(4) 0.11856(18) 1.2877(3) 0.0568(7) Uani 1 1 d .
H7 H 0.3986 0.1003 1.3005 0.068 Uiso 1 1 calc R
C8 C 0.6044(4) 0.1499(2) 1.4181(3) 0.0701(9) Uani 1 1 d .
H8A H 0.7070 0.1686 1.4077 0.105 Uiso 1 1 calc R
H8B H 0.6269 0.1122 1.4847 0.105 Uiso 1 1 calc R
H8C H 0.5438 0.1889 1.4449 0.105 Uiso 1 1 calc R
C9 C 0.0748(3) 0.2056(2) 1.0778(3) 0.0532(7) Uani 1 1 d .
C10 C -0.0550(4) 0.2244(2) 1.2604(3) 0.0792(11) Uani 1 1 d .
H10A H -0.0324 0.2387 1.3521 0.119 Uiso 1 1 calc R
H10B H -0.0904 0.1742 1.2510 0.119 Uiso 1 1 calc R
H10C H -0.1410 0.2549 1.2070 0.119 Uiso 1 1 calc R
C11 C 0.0984(3) 0.23264(15) 1.2159(3) 0.0475(6) Uani 1 1 d .
H11 H 0.1851 0.2027 1.2747 0.057 Uiso 1 1 calc R
C12 C 0.1537(4) 0.30853(18) 1.2315(4) 0.0770(10) Uani 1 1 d .
H12A H 0.2458 0.3147 1.1947 0.116 Uiso 1 1 calc R
H12B H 0.1873 0.3209 1.3243 0.116 Uiso 1 1 calc R
H12C H 0.0645 0.3400 1.1859 0.116 Uiso 1 1 calc R
C13 C 0.1748(4) 0.24265(15) 0.7737(2) 0.0515(7) Uani 1 1 d .
C14 C 0.1999(4) 0.25484(18) 0.6370(3) 0.0683(9) Uani 1 1 d .
H14A H 0.1783 0.2093 0.5875 0.082 Uiso 1 1 calc R
H14B H 0.1196 0.2906 0.5896 0.082 Uiso 1 1 calc R
C15 C 0.3673(5) 0.28046(19) 0.6403(3) 0.0775(11) Uani 1 1 d .
H15A H 0.3880 0.3281 0.6828 0.093 Uiso 1 1 calc R
H15B H 0.3781 0.2848 0.5506 0.093 Uiso 1 1 calc R
C16 C 0.4868(4) 0.22604(17) 0.7166(3) 0.0620(8) Uani 1 1 d .
H16A H 0.5984 0.2426 0.7220 0.074 Uiso 1 1 calc R
H16B H 0.4697 0.1800 0.6687 0.074 Uiso 1 1 calc R
C17 C 0.4729(3) 0.21312(13) 0.8554(2) 0.0433(6) Uani 1 1 d .
C18 C 0.0098(4) 0.2049(2) 0.7519(3) 0.0673(9) Uani 1 1 d .
H18A H 0.0140 0.1578 0.7120 0.101 Uiso 1 1 calc R
H18B H -0.0753 0.2341 0.6940 0.101 Uiso 1 1 calc R
H18C H -0.0145 0.1987 0.8357 0.101 Uiso 1 1 calc R
C19 C 0.1632(5) 0.31713(17) 0.8347(3) 0.0748(10) Uani 1 1 d .
H19A H 0.1699 0.3114 0.9273 0.112 Uiso 1 1 calc R
H19B H 0.0595 0.3397 0.7898 0.112 Uiso 1 1 calc R
H19C H 0.2529 0.3475 0.8257 0.112 Uiso 1 1 calc R
C20 C 0.5796(3) 0.14787(15) 0.9063(3) 0.0460(6) Uani 1 1 d .
C21 C 0.5441(4) 0.27829(16) 0.9396(3) 0.0641(8) Uani 1 1 d .
H21A H 0.4903 0.3220 0.8983 0.096 Uiso 1 1 calc R
H21B H 0.6609 0.2815 0.9483 0.096 Uiso 1 1 calc R
H21C H 0.5267 0.2730 1.0261 0.096 Uiso 1 1 calc R
C22 C 0.1319(3) -0.01228(16) 0.5587(3) 0.0524(7) Uani 1 1 d .
C23 C 0.1105(4) -0.08856(18) 0.5009(3) 0.0693(9) Uani 1 1 d .
H23A H 0.0594 -0.1192 0.5543 0.083 Uiso 1 1 calc R
H23B H 0.0360 -0.0866 0.4117 0.083 Uiso 1 1 calc R
C24 C 0.2686(4) -0.12260(18) 0.4952(3) 0.0714(9) Uani 1 1 d .
H24A H 0.3184 -0.0941 0.4380 0.086 Uiso 1 1 calc R
H24B H 0.2485 -0.1717 0.4591 0.086 Uiso 1 1 calc R
C25 C 0.3822(4) -0.12517(17) 0.6329(3) 0.0679(9) Uani 1 1 d .
H25A H 0.4863 -0.1472 0.6299 0.082 Uiso 1 1 calc R
H25B H 0.3335 -0.1563 0.6872 0.082 Uiso 1 1 calc R
C26 C 0.4164(3) -0.05170(13) 0.6973(3) 0.0428(6) Uani 1 1 d .
C27 C 0.1662(6) 0.0425(2) 0.4658(3) 0.0875(12) Uani 1 1 d .
H27A H 0.1985 0.0879 0.5120 0.131 Uiso 1 1 calc R
H27B H 0.0681 0.0500 0.3938 0.131 Uiso 1 1 calc R
H27C H 0.2541 0.0252 0.4313 0.131 Uiso 1 1 calc R
C28 C -0.0244(4) 0.0063(2) 0.5919(4) 0.0874(12) Uani 1 1 d .
H28A H -0.0409 -0.0272 0.6578 0.131 Uiso 1 1 calc R
H28B H -0.1159 0.0028 0.5132 0.131 Uiso 1 1 calc R
H28C H -0.0174 0.0553 0.6261 0.131 Uiso 1 1 calc R
C29 C 0.5296(4) -0.0090(2) 0.6367(3) 0.0707(9) Uani 1 1 d .
H29A H 0.4897 -0.0115 0.5415 0.106 Uiso 1 1 calc R
H29B H 0.6393 -0.0293 0.6652 0.106 Uiso 1 1 calc R
H29C H 0.5323 0.0412 0.6646 0.106 Uiso 1 1 calc R
C30 C 0.4996(4) -0.06117(17) 0.8418(3) 0.0597(8) Uani 1 1 d .
H30A H 0.5291 -0.0141 0.8821 0.090 Uiso 1 1 calc R
H30B H 0.5978 -0.0902 0.8529 0.090 Uiso 1 1 calc R
H30C H 0.4254 -0.0853 0.8835 0.090 Uiso 1 1 calc R
H1N H 0.207(4) -0.0373(17) 0.754(3) 0.069(9) Uiso 1 1 d .
H1A H 0.300(4) 0.0331(15) 0.973(3) 0.049(7) Uiso 1 1 d .
H1B H 0.132(4) 0.0490(17) 0.899(3) 0.060(8) Uiso 1 1 d .
H5A H 0.569(4) 0.1832(15) 1.166(3) 0.056(8) Uiso 1 1 d .
H5B H 0.438(3) 0.2213(16) 1.214(3) 0.048(7) Uiso 1 1 d .
H9A H -0.013(4) 0.166(2) 1.062(3) 0.079(9) Uiso 1 1 d .
H9B H 0.024(5) 0.240(2) 1.020(4) 0.100(14) Uiso 1 1 d .
H20A H 0.552(3) 0.1043(18) 0.852(3) 0.058(8) Uiso 1 1 d .
H20B H 0.575(3) 0.1280(14) 0.989(3) 0.047(7) Uiso 1 1 d .
H20C H 0.685(5) 0.155(2) 0.905(3) 0.092(11) Uiso 1 1 d .

loop_
_atom_site_aniso_label
_atom_site_aniso_U_11
_atom_site_aniso_U_22
_atom_site_aniso_U_33
_atom_site_aniso_U_23
_atom_site_aniso_U_13
_atom_site_aniso_U_12
Al1 0.0333(3) 0.0404(4) 0.0307(3) -0.0010(3) 0.0069(2) 0.0060(3)
Li1 0.043(2) 0.040(2) 0.040(2) -0.0020(18) 0.0106(18) 0.0053(18)
N1 0.0399(10) 0.0308(10) 0.0333(10) 0.0019(8) 0.0083(8) 0.0074(8)
N2 0.0449(12) 0.0410(12) 0.0391(11) -0.0036(10) 0.0094(9) 0.0008(9)
C1 0.0419(14) 0.0480(15) 0.0370(14) -0.0025(12) 0.0121(11) 0.0011(12)
C2 0.059(2) 0.072(2) 0.137(4) 0.024(2) 0.044(2) 0.0010(17)
C3 0.0559(16) 0.0533(16) 0.0473(15) 0.0014(13) 0.0217(13) -0.0083(13)
C4 0.071(2) 0.076(2) 0.124(3) 0.044(2) 0.034(2) 0.0010(19)
C5 0.0377(13) 0.0525(18) 0.0399(13) -0.0031(13) 0.0040(10) 0.0044(12)
C6 0.070(2) 0.062(2) 0.061(2) 0.0109(16) -0.0066(16) 0.0103(16)
C7 0.0490(16) 0.072(2) 0.0464(16) 0.0128(14) 0.0086(13) 0.0001(14)
C8 0.081(2) 0.090(3) 0.0326(14) 0.0083(15) 0.0036(13) 0.0018(18)
C9 0.0359(14) 0.070(2) 0.0529(17) -0.0170(16) 0.0101(12) 0.0069(15)
C10 0.068(2) 0.113(3) 0.066(2) -0.008(2) 0.0348(17) -0.007(2)
C11 0.0421(14) 0.0570(17) 0.0448(15) -0.0064(12) 0.0145(11) 0.0032(12)
C12 0.071(2) 0.061(2) 0.098(3) -0.0193(19) 0.0210(19) -0.0033(17)
C13 0.0664(18) 0.0488(16) 0.0356(14) 0.0045(12) 0.0077(12) 0.0260(13)
C14 0.103(3) 0.0577(19) 0.0413(16) 0.0109(14) 0.0144(16) 0.0352(18)
C15 0.125(3) 0.057(2) 0.061(2) 0.0204(17) 0.043(2) 0.011(2)
C16 0.079(2) 0.0584(19) 0.0587(18) 0.0060(15) 0.0368(16) -0.0061(15)
C17 0.0520(15) 0.0359(13) 0.0449(14) -0.0002(11) 0.0182(11) -0.0025(11)
C18 0.0518(17) 0.096(2) 0.0449(16) 0.0006(17) -0.0014(13) 0.0317(17)
C19 0.112(3) 0.0547(19) 0.0552(19) 0.0046(15) 0.0192(18) 0.0452(19)
C20 0.0385(14) 0.0470(18) 0.0553(17) -0.0035(14) 0.0175(12) 0.0014(11)
C21 0.079(2) 0.0439(16) 0.068(2) -0.0040(14) 0.0182(16) -0.0173(15)
C22 0.0555(16) 0.0501(16) 0.0426(15) -0.0094(13) -0.0016(12) -0.0007(13)
C23 0.078(2) 0.064(2) 0.0554(19) -0.0150(16) 0.0000(16) -0.0121(17)
C24 0.089(2) 0.0551(19) 0.067(2) -0.0293(16) 0.0158(18) -0.0039(17)
C25 0.074(2) 0.0501(18) 0.076(2) -0.0216(16) 0.0156(17) 0.0096(15)
C26 0.0451(14) 0.0386(14) 0.0464(15) -0.0071(11) 0.0156(11) 0.0012(11)
C27 0.134(3) 0.073(2) 0.0424(18) 0.0086(17) 0.002(2) -0.011(2)
C28 0.057(2) 0.114(3) 0.075(2) -0.013(2) -0.0091(17) 0.006(2)
C29 0.067(2) 0.080(2) 0.074(2) -0.0151(19) 0.0363(17) -0.0171(17)
C30 0.0611(18) 0.0551(17) 0.0573(18) -0.0015(14) 0.0069(14) 0.0141(14)

loop_
_atom_type_symbol
_atom_type_description
_atom_type_scat_dispersion_real
_atom_type_scat_dispersion_imag
_atom_type_scat_source
Al Al 0.0645 0.0514 'International Tables Vol C Tables 4.2.6.8 and 6.1.1.4'
Li Li -0.0003 0.0001 'International Tables Vol C Tables 4.2.6.8 and 6.1.1.4'
N N 0.0061 0.0033 'International Tables Vol C Tables 4.2.6.8 and 6.1.1.4'
C C 0.0033 0.0016 'International Tables Vol C Tables 4.2.6.8 and 6.1.1.4'
H H 0.0000 0.0000 'International Tables Vol C Tables 4.2.6.8 and 6.1.1.4'

loop_
_geom_angle_atom_site_label_1
_geom_angle_atom_site_label_2
_geom_angle_atom_site_label_3
_geom_angle
N1 Al1 C5 114.49(10)
N1 Al1 C9 118.22(12)
C5 Al1 C9 105.76(12)
N1 Al1 C1 99.80(9)
C5 Al1 C1 113.05(12)
C9 Al1 C1 105.27(13)
N1 Al1 Li1 46.66(10)
C5 Al1 Li1 123.82(12)
C9 Al1 Li1 130.20(12)
C1 Al1 Li1 53.50(11)
N1 Li1 N2 165.6(2)
N1 Li1 C1 89.75(17)
N2 Li1 C1 104.6(2)
N1 Li1 C20 58.49(13)
N2 Li1 C20 118.19(18)
C1 Li1 C20 99.08(17)
N1 Li1 Al1 44.66(9)
N2 Li1 Al1 149.6(2)
C1 Li1 Al1 45.39(10)
C20 Li1 Al1 71.33(12)
N1 Li1 H1A 101.9(8)
N2 Li1 H1A 91.6(8)
C1 Li1 H1A 24.5(8)
C20 Li1 H1A 87.5(8)
Al1 Li1 H1A 59.0(8)
N1 Li1 H1B 102.0(9)
N2 Li1 H1B 91.3(9)
C1 Li1 H1B 24.3(9)
C20 Li1 H1B 123.3(10)
Al1 Li1 H1B 62.3(9)
H1A Li1 H1B 41.5(11)
N1 Li1 H20A 77.3(9)
N2 Li1 H20A 98.5(9)
C1 Li1 H20A 106.9(7)
C20 Li1 H20A 19.7(8)
Al1 Li1 H20A 88.8(8)
H1A Li1 H20A 88.8(11)
H1B Li1 H20A 129.8(12)
C13 N1 C17 114.1(2)
C13 N1 Al1 115.94(15)
C17 N1 Al1 117.34(14)
C13 N1 Li1 112.91(19)
C17 N1 Li1 104.19(17)
Al1 N1 Li1 88.69(14)
C26 N2 C22 117.6(2)
C26 N2 Li1 118.72(18)
C22 N2 Li1 114.3(2)
C26 N2 H1N 104.9(16)
C22 N2 H1N 104.6(17)
Li1 N2 H1N 91.0(17)
C3 C1 Al1 117.37(18)
C3 C1 Li1 160.8(2)
Al1 C1 Li1 81.11(14)
C3 C1 H1A 108.6(16)
Al1 C1 H1A 108.7(16)
Li1 C1 H1A 67.0(16)
C3 C1 H1B 104.1(18)
Al1 C1 H1B 115.8(19)
Li1 C1 H1B 60.2(18)
H1A C1 H1B 101(2)
C3 C2 H2A 109.5
C3 C2 H2B 109.5
H2A C2 H2B 109.5
C3 C2 H2C 109.5
H2A C2 H2C 109.5
H2B C2 H2C 109.5
C4 C3 C2 107.8(3)
C4 C3 C1 113.1(2)
C2 C3 C1 112.1(3)
C4 C3 H3 107.9
C2 C3 H3 107.9
C1 C3 H3 107.9
C3 C4 H4A 109.5
C3 C4 H4B 109.5
H4A C4 H4B 109.5
C3 C4 H4C 109.5
H4A C4 H4C 109.5
H4B C4 H4C 109.5
C7 C5 Al1 120.2(2)
C7 C5 H5A 101.2(16)
Al1 C5 H5A 118.3(16)
C7 C5 H5B 111.8(16)
Al1 C5 H5B 101.1(16)
H5A C5 H5B 103(2)
C7 C6 H6A 109.5
C7 C6 H6B 109.5
H6A C6 H6B 109.5
C7 C6 H6C 109.5
H6A C6 H6C 109.5
H6B C6 H6C 109.5
C6 C7 C5 112.1(2)
C6 C7 C8 109.1(3)
C5 C7 C8 111.6(3)
C6 C7 H7 108.0
C5 C7 H7 108.0
C8 C7 H7 108.0
C7 C8 H8A 109.5
C7 C8 H8B 109.5
H8A C8 H8B 109.5
C7 C8 H8C 109.5
H8A C8 H8C 109.5
H8B C8 H8C 109.5
C11 C9 Al1 119.84(19)
C11 C9 H9A 107.1(17)
Al1 C9 H9A 106.3(19)
C11 C9 H9B 109(3)
Al1 C9 H9B 111(3)
H9A C9 H9B 102(3)
C11 C10 H10A 109.5
C11 C10 H10B 109.5
H10A C10 H10B 109.5
C11 C10 H10C 109.5
H10A C10 H10C 109.5
H10B C10 H10C 109.5
C12 C11 C9 112.2(3)
C12 C11 C10 109.7(3)
C9 C11 C10 111.9(2)
C12 C11 H11 107.6
C9 C11 H11 107.6
C10 C11 H11 107.6
C11 C12 H12A 109.5
C11 C12 H12B 109.5
H12A C12 H12B 109.5
C11 C12 H12C 109.5
H12A C12 H12C 109.5
H12B C12 H12C 109.5
N1 C13 C18 107.6(2)
N1 C13 C19 114.5(2)
C18 C13 C19 108.2(3)
N1 C13 C14 111.8(2)
C18 C13 C14 106.6(2)
C19 C13 C14 107.8(2)
C15 C14 C13 113.8(3)
C15 C14 H14A 108.8
C13 C14 H14A 108.8
C15 C14 H14B 108.8
C13 C14 H14B 108.8
H14A C14 H14B 107.7
C14 C15 C16 107.5(3)
C14 C15 H15A 110.2
C16 C15 H15A 110.2
C14 C15 H15B 110.2
C16 C15 H15B 110.2
H15A C15 H15B 108.5
C15 C16 C17 113.8(3)
C15 C16 H16A 108.8
C17 C16 H16A 108.8
C15 C16 H16B 108.8
C17 C16 H16B 108.8
H16A C16 H16B 107.7
N1 C17 C20 107.4(2)
N1 C17 C21 114.4(2)
C20 C17 C21 108.6(2)
N1 C17 C16 111.8(2)
C20 C17 C16 105.7(2)
C21 C17 C16 108.5(2)
C13 C18 H18A 109.5
C13 C18 H18B 109.5
H18A C18 H18B 109.5
C13 C18 H18C 109.5
H18A C18 H18C 109.5
H18B C18 H18C 109.5
C13 C19 H19A 109.5
C13 C19 H19B 109.5
H19A C19 H19B 109.5
C13 C19 H19C 109.5
H19A C19 H19C 109.5
H19B C19 H19C 109.5
C17 C20 Li1 76.36(17)
C17 C20 H20A 115.0(17)
Li1 C20 H20A 51.8(17)
C17 C20 H20B 117.4(15)
Li1 C20 H20B 88.5(16)
H20A C20 H20B 99(2)
C17 C20 H20C 112(2)
Li1 C20 H20C 150(2)
H20A C20 H20C 100(3)
H20B C20 H20C 110(3)
C17 C21 H21A 109.5
C17 C21 H21B 109.5
H21A C21 H21B 109.5
C17 C21 H21C 109.5
H21A C21 H21C 109.5
H21B C21 H21C 109.5
C27 C22 N2 111.1(3)
C27 C22 C28 110.1(3)
N2 C22 C28 104.8(2)
C27 C22 C23 112.7(3)
N2 C22 C23 110.9(2)
C28 C22 C23 106.8(3)
C24 C23 C22 113.3(3)
C24 C23 H23A 108.9
C22 C23 H23A 108.9
C24 C23 H23B 108.9
C22 C23 H23B 108.9
H23A C23 H23B 107.7
C23 C24 C25 108.3(3)
C23 C24 H24A 110.0
C25 C24 H24A 110.0
C23 C24 H24B 110.0
C25 C24 H24B 110.0
H24A C24 H24B 108.4
C24 C25 C26 113.6(3)
C24 C25 H25A 108.9
C26 C25 H25A 108.9
C24 C25 H25B 108.9
C26 C25 H25B 108.9
H25A C25 H25B 107.7
N2 C26 C30 106.5(2)
N2 C26 C25 111.5(2)
C30 C26 C25 109.4(2)
N2 C26 C29 110.9(2)
C30 C26 C29 108.4(2)
C25 C26 C29 110.0(2)
C22 C27 H27A 109.5
C22 C27 H27B 109.5
H27A C27 H27B 109.5
C22 C27 H27C 109.5
H27A C27 H27C 109.5
H27B C27 H27C 109.5
C22 C28 H28A 109.5
C22 C28 H28B 109.5
H28A C28 H28B 109.5
C22 C28 H28C 109.5
H28A C28 H28C 109.5
H28B C28 H28C 109.5
C26 C29 H29A 109.5
C26 C29 H29B 109.5
H29A C29 H29B 109.5
C26 C29 H29C 109.5
H29A C29 H29C 109.5
H29B C29 H29C 109.5
C26 C30 H30A 109.5
C26 C30 H30B 109.5
H30A C30 H30B 109.5
C26 C30 H30C 109.5
H30A C30 H30C 109.5
H30B C30 H30C 109.5

loop_
_geom_bond_atom_site_label_1
_geom_bond_atom_site_label_2
_geom_bond_distance
Al1 N1 1.995(2)
Al1 C5 2.027(2)
Al1 C9 2.039(3)
Al1 C1 2.045(3)
Al1 Li1 2.837(4)
Li1 N1 2.064(5)
Li1 N2 2.165(5)
Li1 C1 2.309(5)
Li1 C20 2.781(5)
Li1 H1A 2.13(3)
Li1 H1B 2.01(3)
Li1 H20A 2.30(3)
N1 C13 1.496(3)
N1 C17 1.508(3)
N2 C26 1.508(3)
N2 C22 1.515(3)
N2 H1N 1.07(3)
C1 C3 1.557(4)
C1 H1A 0.96(3)
C1 H1B 0.95(3)
C2 C3 1.520(4)
C2 H2A 0.9800
C2 H2B 0.9800
C2 H2C 0.9800
C3 C4 1.510(5)
C3 H3 1.0000
C4 H4A 0.9800
C4 H4B 0.9800
C4 H4C 0.9800
C5 C7 1.525(4)
C5 H5A 0.98(3)
C5 H5B 0.97(3)
C6 C7 1.522(5)
C6 H6A 0.9800
C6 H6B 0.9800
C6 H6C 0.9800
C7 C8 1.539(4)
C7 H7 1.0000
C8 H8A 0.9800
C8 H8B 0.9800
C8 H8C 0.9800
C9 C11 1.518(4)
C9 H9A 1.03(4)
C9 H9B 0.91(5)
C10 C11 1.524(4)
C10 H10A 0.9800
C10 H10B 0.9800
C10 H10C 0.9800
C11 C12 1.486(4)
C11 H11 1.0000
C12 H12A 0.9800
C12 H12B 0.9800
C12 H12C 0.9800
C13 C18 1.537(5)
C13 C19 1.548(4)
C13 C14 1.549(4)
C14 C15 1.502(5)
C14 H14A 0.9900
C14 H14B 0.9900
C15 C16 1.510(5)
C15 H15A 0.9900
C15 H15B 0.9900
C16 C17 1.537(4)
C16 H16A 0.9900
C16 H16B 0.9900
C17 C20 1.528(4)
C17 C21 1.534(4)
C18 H18A 0.9800
C18 H18B 0.9800
C18 H18C 0.9800
C19 H19A 0.9800
C19 H19B 0.9800
C19 H19C 0.9800
C20 H20A 0.99(3)
C20 H20B 0.96(3)
C20 H20C 0.91(4)
C21 H21A 0.9800
C21 H21B 0.9800
C21 H21C 0.9800
C22 C27 1.507(5)
C22 C28 1.515(5)
C22 C23 1.541(4)
C23 C24 1.511(5)
C23 H23A 0.9900
C23 H23B 0.9900
C24 C25 1.524(4)
C24 H24A 0.9900
C24 H24B 0.9900
C25 C26 1.524(4)
C25 H25A 0.9900
C25 H25B 0.9900
C26 C30 1.520(4)
C26 C29 1.528(4)
C27 H27A 0.9800
C27 H27B 0.9800
C27 H27C 0.9800
C28 H28A 0.9800
C28 H28B 0.9800
C28 H28C 0.9800
C29 H29A 0.9800
C29 H29B 0.9800
C29 H29C 0.9800
C30 H30A 0.9800
C30 H30B 0.9800
C30 H30C 0.9800

loop_
_geom_torsion_atom_site_label_1
_geom_torsion_atom_site_label_2
_geom_torsion_atom_site_label_3
_geom_torsion_atom_site_label_4
_geom_torsion
C5 Al1 Li1 N1 -93.07(16)
C9 Al1 Li1 N1 93.1(2)
C1 Al1 Li1 N1 171.74(19)
N1 Al1 Li1 N2 177.9(5)
C5 Al1 Li1 N2 84.8(4)
C9 Al1 Li1 N2 -89.0(4)
C1 Al1 Li1 N2 -10.4(3)
N1 Al1 Li1 C1 -171.74(19)
C5 Al1 Li1 C1 95.19(16)
C9 Al1 Li1 C1 -78.7(2)
N1 Al1 Li1 C20 63.70(13)
C5 Al1 Li1 C20 -29.37(17)
C9 Al1 Li1 C20 156.78(17)
C1 Al1 Li1 C20 -124.56(16)
C5 Al1 N1 C13 -130.76(19)
C9 Al1 N1 C13 -5.1(2)
C1 Al1 N1 C13 108.23(19)
Li1 Al1 N1 C13 115.0(2)
C5 Al1 N1 C17 8.96(19)
C9 Al1 N1 C17 134.62(17)
C1 Al1 N1 C17 -112.05(17)
Li1 Al1 N1 C17 -105.3(2)
C5 Al1 N1 Li1 114.28(16)
C9 Al1 N1 Li1 -120.06(16)
C1 Al1 N1 Li1 -6.73(15)
N2 Li1 N1 C13 66.6(10)
C1 Li1 N1 C13 -111.86(19)
C20 Li1 N1 C13 147.32(19)
Al1 Li1 N1 C13 -117.73(19)
N2 Li1 N1 C17 -57.8(10)
C1 Li1 N1 C17 123.78(17)
C20 Li1 N1 C17 22.96(15)
Al1 Li1 N1 C17 117.91(16)
N2 Li1 N1 Al1 -175.7(9)
C1 Li1 N1 Al1 5.87(13)
C20 Li1 N1 Al1 -94.95(11)
N1 Li1 N2 C26 83.3(10)
C1 Li1 N2 C26 -98.3(2)
C20 Li1 N2 C26 10.6(3)
Al1 Li1 N2 C26 -90.7(4)
N1 Li1 N2 C22 -62.5(10)
C1 Li1 N2 C22 115.9(2)
C20 Li1 N2 C22 -135.2(2)
Al1 Li1 N2 C22 123.5(4)
N1 Al1 C1 C3 -168.3(2)
C5 Al1 C1 C3 69.7(2)
C9 Al1 C1 C3 -45.3(2)
Li1 Al1 C1 C3 -174.4(3)
N1 Al1 C1 Li1 6.09(14)
C5 Al1 C1 Li1 -115.96(15)
C9 Al1 C1 Li1 129.08(15)
N1 Li1 C1 C3 158.9(6)
N2 Li1 C1 C3 -20.7(7)
C20 Li1 C1 C3 -143.2(6)
Al1 Li1 C1 C3 164.7(7)
N1 Li1 C1 Al1 -5.80(13)
N2 Li1 C1 Al1 174.60(17)
C20 Li1 C1 Al1 52.20(14)
Al1 C1 C3 C4 -137.1(3)
Li1 C1 C3 C4 60.0(8)
Al1 C1 C3 C2 100.8(3)
Li1 C1 C3 C2 -62.1(8)
N1 Al1 C5 C7 -140.7(2)
C9 Al1 C5 C7 87.4(3)
C1 Al1 C5 C7 -27.3(3)
Li1 Al1 C5 C7 -87.7(3)
Al1 C5 C7 C6 80.9(3)
Al1 C5 C7 C8 -156.4(2)
N1 Al1 C9 C11 -134.2(2)
C5 Al1 C9 C11 -4.4(3)
C1 Al1 C9 C11 115.6(3)
Li1 Al1 C9 C11 170.3(2)
Al1 C9 C11 C12 86.9(3)
Al1 C9 C11 C10 -149.2(3)
C17 N1 C13 C18 163.9(2)
Al1 N1 C13 C18 -55.1(2)
Li1 N1 C13 C18 45.2(3)
C17 N1 C13 C19 -75.9(3)
Al1 N1 C13 C19 65.2(3)
Li1 N1 C13 C19 165.4(3)
C17 N1 C13 C14 47.2(3)
Al1 N1 C13 C14 -171.8(2)
Li1 N1 C13 C14 -71.5(3)
N1 C13 C14 C15 -53.3(3)
C18 C13 C14 C15 -170.6(3)
C19 C13 C14 C15 73.5(3)
C13 C14 C15 C16 56.8(3)
C14 C15 C16 C17 -57.0(4)
C13 N1 C17 C20 -163.0(2)
Al1 N1 C17 C20 56.6(2)
Li1 N1 C17 C20 -39.4(2)
C13 N1 C17 C21 76.4(3)
Al1 N1 C17 C21 -64.1(2)
Li1 N1 C17 C21 -160.1(2)
C13 N1 C17 C16 -47.4(3)
Al1 N1 C17 C16 172.12(17)
Li1 N1 C17 C16 76.1(2)
C15 C16 C17 N1 53.3(3)
C15 C16 C17 C20 169.9(3)
C15 C16 C17 C21 -73.7(3)
N1 C17 C20 Li1 28.02(17)
C21 C17 C20 Li1 152.3(2)
C16 C17 C20 Li1 -91.5(2)
N1 Li1 C20 C17 -22.59(15)
N2 Li1 C20 C17 141.3(2)
C1 Li1 C20 C17 -106.7(2)
Al1 Li1 C20 C17 -70.25(15)
C26 N2 C22 C27 -82.5(3)
Li1 N2 C22 C27 63.7(3)
C26 N2 C22 C28 158.6(3)
Li1 N2 C22 C28 -55.2(3)
C26 N2 C22 C23 43.7(3)
Li1 N2 C22 C23 -170.1(2)
C27 C22 C23 C24 74.0(4)
N2 C22 C23 C24 -51.3(4)
C28 C22 C23 C24 -165.0(3)
C22 C23 C24 C25 58.5(4)
C23 C24 C25 C26 -58.2(4)
C22 N2 C26 C30 -162.7(2)
Li1 N2 C26 C30 52.6(3)
C22 N2 C26 C25 -43.5(3)
Li1 N2 C26 C25 171.8(2)
C22 N2 C26 C29 79.5(3)
Li1 N2 C26 C29 -65.2(3)
C24 C25 C26 N2 50.5(3)
C24 C25 C26 C30 168.0(3)
C24 C25 C26 C29 -73.0(3)
